data_2241424
loop_
_publ_author_name
'Stromyer, Michael L.'
'Lilly, Cassandra P.'
'Dillner, Adam J.'
'Knaust, Jacqueline M.'

_publ_section_title
;
 Crystal structures of [<i>Ln</i>(NO~3~)~3~(\m~2~-bpydo)~2~], where
 <i>Ln</i> = Ce, Pr or Nd, and bpydo = 4,4'-bipyridine
 <i>N</i>,<i>N</i>'-dioxide: layered coordination networks containing 4^4^
 grids
;
_journal_coeditor_code WM5242
_journal_issue 1
_journal_name_full 'Acta Crystallographica Section E'
_journal_page_first 25
_journal_page_last 30
_journal_paper_doi 10.1107/S205698901502318X
_journal_volume 72
_journal_year 2016
_chemical_formula_iupac '[Pr (N O3)3 (C10 H8 N2 O2)2]'
_chemical_formula_moiety 'C20 H16 N7 O13 Pr'
_chemical_formula_sum 'C20 H16 N7 O13 Pr'
_chemical_formula_weight 703.31
_chemical_name_systematic
;Poly[[tris(nitrato-\k^2^<i>O</i>,<i>O</i>')praeseodymium(III)]-bis(\m-4,4'-bipyridine
<i>N</i>,<i>N</i>'-dioxide-\k^2^<i>N</i>:<i>N</i>')]
;
_space_group_crystal_system monoclinic
_space_group_IT_number 15
_space_group_name_H-M_alt 'C 1 2/c 1'
_symmetry_space_group_name_Hall '-C 2yc'
_symmetry_space_group_name_H-M 'C 1 2/c 1'
_atom_sites_solution_hydrogens geom
_cell_angle_alpha 90
_cell_angle_beta 105.9810(10)
_cell_angle_gamma 90
_cell_formula_units_Z 8
_cell_length_a 26.7416(18)
_cell_length_b 13.3127(9)
_cell_length_c 13.7586(9)
_cell_measurement_reflns_used 11450
_cell_measurement_temperature 173(2)
_cell_measurement_theta_max 31.324
_cell_measurement_theta_min 2.452
_cell_volume 4708.8(5)
_computing_cell_refinement
;
SAINT (Bruker, 2009)
;
_computing_data_collection
;
APEX2 (Bruker, 2009)
;
_computing_data_reduction
;
SAINT (Bruker, 2009)
;
_computing_molecular_graphics
;
X-SEED (Barbour, 2001)
;
_computing_publication_material
;
X-SEED (Barbour, 2001)
;
_computing_structure_refinement
;
SHELXL2014 (Sheldrick, 2015)
;
_computing_structure_solution
;
SHELXS97 (Sheldrick, 2008)
;
_diffrn_ambient_temperature 173(2)
_diffrn_measured_fraction_theta_full 1.000
_diffrn_measured_fraction_theta_max 0.918
_diffrn_measurement_device_type 'Bruker APEXII CCD'
_diffrn_measurement_method 'phi and omega scans'
_diffrn_radiation_monochromator graphite
_diffrn_radiation_source 'sealed tube'
_diffrn_radiation_type MoK\a
_diffrn_radiation_wavelength 0.71073
_diffrn_reflns_av_R_equivalents 0.0197
_diffrn_reflns_limit_h_max 38
_diffrn_reflns_limit_h_min -39
_diffrn_reflns_limit_k_max 18
_diffrn_reflns_limit_k_min -18
_diffrn_reflns_limit_l_max 15
_diffrn_reflns_limit_l_min -19
_diffrn_reflns_number 18363
_diffrn_reflns_theta_full 25.242
_diffrn_reflns_theta_max 31.583
_diffrn_reflns_theta_min 1.584
_exptl_absorpt_coefficient_mu 2.158
_exptl_absorpt_correction_T_max 0.7463
_exptl_absorpt_correction_T_min 0.5790
_exptl_absorpt_correction_type multi-scan
_exptl_absorpt_process_details
;
(SADABS; Bruker, 2009)
;
_exptl_crystal_colour yellow
_exptl_crystal_density_diffrn 1.984
_exptl_crystal_description block
_exptl_crystal_F_000 2784
_exptl_crystal_size_max 0.55
_exptl_crystal_size_mid 0.37
_exptl_crystal_size_min 0.26
_refine_diff_density_max 0.891
_refine_diff_density_min -1.064
_refine_ls_extinction_method none
_refine_ls_goodness_of_fit_ref 1.051
_refine_ls_hydrogen_treatment constr
_refine_ls_matrix_type full
_refine_ls_number_parameters 370
_refine_ls_number_reflns 7241
_refine_ls_number_restraints 0
_refine_ls_restrained_S_all 1.051
_refine_ls_R_factor_all 0.0229
_refine_ls_R_factor_gt 0.0207
_refine_ls_shift/su_max 0.003
_refine_ls_shift/su_mean 0.000
_refine_ls_structure_factor_coef Fsqd
_refine_ls_weighting_details 'w=1/[\s^2^(Fo^2^)+(0.0248P)^2^+6.7123P] where P=(Fo^2^+2Fc^2^)/3'
_refine_ls_weighting_scheme calc
_refine_ls_wR_factor_gt 0.0511
_refine_ls_wR_factor_ref 0.0524
_reflns_number_gt 6782
_reflns_number_total 7241
_reflns_threshold_expression 'I > 2\s(I)'
_cod_data_source_file wm5242sup1.cif
_cod_data_source_block II
_cod_depositor_comments
;Adding full bibliography for 2241423--2241425.cif.

 Adding full bibliography for 2241423--2241425.cif.
;
_cod_database_code 2241424
_cod_database_fobs_code 2241424
_shelx_space_group_comment
;
The symmetry employed for this shelxl refinement is uniquely defined
by the following loop, which should always be used as a source of
symmetry information in preference to the above space-group names.
They are only intended as comments.
;

loop_
_space_group_symop_operation_xyz
'x, y, z'
'-x, y, -z+1/2'
'x+1/2, y+1/2, z'
'-x+1/2, y+1/2, -z+1/2'
'-x, -y, -z'
'x, -y, z-1/2'
'-x+1/2, -y+1/2, -z'
'x+1/2, -y+1/2, z-1/2'

loop_
_atom_site_type_symbol
_atom_site_label
_atom_site_fract_x
_atom_site_fract_y
_atom_site_fract_z
_atom_site_U_iso_or_equiv
_atom_site_adp_type
_atom_site_calc_flag
_atom_site_occupancy
Pr Pr1 0.12674(2) 0.27553(2) 0.66470(2) 0.00790(3) Uani d 1
O O1 0.14910(4) 1.12982(8) 0.78780(9) 0.0121(2) Uani d 1
O O2 0.07540(5) 0.41686(8) 0.70889(10) 0.0138(2) Uani d 1
O O3 0.17985(4) 0.33321(9) 0.83058(9) 0.0115(2) Uani d 1
O O4 0.54388(4) 0.28390(8) 1.18793(9) 0.0111(2) Uani d 1
O O5 0.19376(6) 0.41071(11) 0.65327(11) 0.0253(3) Uani d 1
O O6 0.12068(6) 0.42773(10) 0.53849(11) 0.0236(3) Uani d 1
O O7 0.18928(7) 0.50822(10) 0.52428(13) 0.0324(4) Uani d 1
O O8 0.21197(5) 0.18554(11) 0.66227(10) 0.0196(3) Uani d 1
O O9 0.16890(5) 0.24298(10) 0.51644(10) 0.0144(2) Uani d 1
O O10 0.23564(5) 0.14508(10) 0.52791(10) 0.0181(2) Uani d 1
O O11 0.05832(5) 0.25265(10) 0.49034(9) 0.0144(2) Uani d 1
O O12 0.09581(4) 0.11451(9) 0.55595(9) 0.0135(2) Uani d 1
O O13 0.03605(5) 0.11082(10) 0.41182(10) 0.0198(3) Uani d 1
N N1 0.14024(5) 1.03189(10) 0.77697(10) 0.0100(2) Uani d 1
N N2 0.08667(5) 0.51456(10) 0.71901(11) 0.0117(2) Uani d 1
N N3 0.23089(5) 0.32704(10) 0.87050(10) 0.0096(2) Uani d 1
N N4 0.49530(5) 0.28712(10) 1.12884(11) 0.0097(2) Uani d 1
N N5 0.16820(7) 0.45013(11) 0.57063(13) 0.0219(3) Uani d 1
N N6 0.20645(5) 0.19037(11) 0.56710(11) 0.0129(3) Uani d 1
N N7 0.06291(5) 0.15870(11) 0.48410(10) 0.0124(3) Uani d 1
C C1 0.18032(6) 0.96583(12) 0.79944(13) 0.0127(3) Uani d 1
H H1 0.2151 0.9899 0.8217 0.015 Uiso calc 1
C C2 0.17102(6) 0.86383(12) 0.79021(13) 0.0130(3) Uani d 1
H H2 0.1994 0.8182 0.8072 0.016 Uiso calc 1
C C3 0.12013(6) 0.82702(12) 0.75610(12) 0.0106(3) Uani d 1
C C4 0.07981(6) 0.89758(12) 0.73481(13) 0.0126(3) Uani d 1
H H4 0.0447 0.8756 0.7120 0.015 Uiso calc 1
C C5 0.09060(6) 0.99871(12) 0.74667(12) 0.0120(3) Uani d 1
H H5 0.0628 1.0457 0.7334 0.014 Uiso calc 1
C C6 0.05349(6) 0.58208(12) 0.66223(13) 0.0152(3) Uani d 1
H H6 0.0230 0.5593 0.6138 0.018 Uiso calc 1
C C7 0.06337(6) 0.68346(12) 0.67370(13) 0.0145(3) Uani d 1
H H7 0.0394 0.7301 0.6340 0.017 Uiso calc 1
C C8 0.10860(6) 0.71840(11) 0.74358(13) 0.0109(3) Uani d 1
C C9 0.14177(6) 0.64669(12) 0.80127(13) 0.0149(3) Uani d 1
H H9 0.1727 0.6674 0.8499 0.018 Uiso calc 1
C C10 0.12999(6) 0.54590(12) 0.78830(14) 0.0154(3) Uani d 1
H H10 0.1527 0.4979 0.8288 0.019 Uiso calc 1
C C11 0.25850(6) 0.41103(12) 0.90557(12) 0.0116(3) Uani d 1
H H11 0.2417 0.4746 0.8969 0.014 Uiso calc 1
C C12 0.31102(6) 0.40482(12) 0.95382(13) 0.0120(3) Uani d 1
H H12 0.3300 0.4640 0.9790 0.014 Uiso calc 1
C C13 0.33636(6) 0.31196(12) 0.96590(12) 0.0100(3) Uani d 1
C C14 0.30678(6) 0.22808(11) 0.92570(13) 0.0122(3) Uani d 1
H H14 0.3231 0.1642 0.9302 0.015 Uiso calc 1
C C15 0.25433(6) 0.23623(12) 0.87957(13) 0.0116(3) Uani d 1
H H15 0.2346 0.1780 0.8540 0.014 Uiso calc 1
C C16 0.47654(6) 0.37537(12) 1.08487(12) 0.0117(3) Uani d 1
H H16 0.4990 0.4318 1.0914 0.014 Uiso calc 1
C C17 0.42522(6) 0.38374(12) 1.03083(13) 0.0120(3) Uani d 1
H H17 0.4124 0.4461 1.0005 0.014 Uiso calc 1
C C18 0.39185(6) 0.30165(12) 1.02012(12) 0.0102(3) Uani d 1
C C19 0.41298(6) 0.21084(12) 1.06397(13) 0.0113(3) Uani d 1
H H19 0.3916 0.1528 1.0566 0.014 Uiso calc 1
C C20 0.46461(6) 0.20508(12) 1.11778(13) 0.0116(3) Uani d 1
H H20 0.4787 0.1431 1.1472 0.014 Uiso calc 1

loop_
_atom_site_aniso_label
_atom_site_aniso_U_11
_atom_site_aniso_U_22
_atom_site_aniso_U_33
_atom_site_aniso_U_12
_atom_site_aniso_U_13
_atom_site_aniso_U_23
Pr1 0.00728(4) 0.00661(4) 0.00934(5) -0.00065(2) 0.00148(3) -0.00049(3)
O1 0.0148(5) 0.0056(5) 0.0146(5) -0.0022(4) 0.0018(4) -0.0004(4)
O2 0.0154(5) 0.0052(5) 0.0209(6) -0.0015(4) 0.0053(5) -0.0021(4)
O3 0.0063(4) 0.0124(5) 0.0137(5) 0.0004(4) -0.0007(4) -0.0013(4)
O4 0.0065(5) 0.0123(5) 0.0129(5) 0.0013(4) 0.0001(4) 0.0010(4)
O5 0.0328(7) 0.0242(7) 0.0209(7) -0.0155(6) 0.0106(6) -0.0031(6)
O6 0.0300(7) 0.0164(6) 0.0278(7) 0.0033(5) 0.0139(6) 0.0046(5)
O7 0.0589(10) 0.0118(6) 0.0418(9) -0.0076(6) 0.0397(8) -0.0016(6)
O8 0.0178(6) 0.0292(7) 0.0122(6) 0.0078(5) 0.0046(5) 0.0029(5)
O9 0.0129(5) 0.0150(5) 0.0146(6) 0.0029(4) 0.0029(4) 0.0024(5)
O10 0.0188(6) 0.0181(6) 0.0205(6) 0.0040(5) 0.0105(5) -0.0012(5)
O11 0.0149(5) 0.0119(5) 0.0152(6) 0.0010(4) 0.0020(5) -0.0003(5)
O12 0.0145(5) 0.0112(5) 0.0130(5) 0.0008(4) 0.0009(4) -0.0001(4)
O13 0.0181(6) 0.0232(7) 0.0154(6) -0.0038(5) 0.0000(5) -0.0078(5)
N1 0.0129(6) 0.0075(6) 0.0094(6) -0.0014(4) 0.0024(5) 0.0000(5)
N2 0.0128(6) 0.0068(6) 0.0157(6) -0.0005(4) 0.0043(5) -0.0013(5)
N3 0.0079(5) 0.0102(6) 0.0102(6) 0.0001(4) 0.0016(4) 0.0000(5)
N4 0.0077(5) 0.0109(6) 0.0106(6) 0.0006(4) 0.0028(5) 0.0003(5)
N5 0.0391(9) 0.0081(6) 0.0260(8) -0.0043(6) 0.0216(7) -0.0035(6)
N6 0.0121(6) 0.0125(6) 0.0148(7) 0.0002(5) 0.0048(5) 0.0000(5)
N7 0.0112(6) 0.0152(6) 0.0108(6) -0.0018(5) 0.0031(5) -0.0029(5)
C1 0.0107(6) 0.0121(7) 0.0146(7) 0.0003(5) 0.0022(6) -0.0003(6)
C2 0.0119(7) 0.0112(7) 0.0146(7) 0.0012(5) 0.0017(6) -0.0009(6)
C3 0.0137(7) 0.0072(6) 0.0107(7) -0.0007(5) 0.0031(5) 0.0000(5)
C4 0.0113(6) 0.0105(7) 0.0149(7) -0.0007(5) 0.0018(6) 0.0007(6)
C5 0.0120(6) 0.0094(7) 0.0137(7) 0.0001(5) 0.0021(6) 0.0006(6)
C6 0.0141(7) 0.0111(7) 0.0176(8) -0.0016(5) -0.0005(6) 0.0007(6)
C7 0.0157(7) 0.0101(7) 0.0152(8) -0.0006(5) -0.0001(6) 0.0009(6)
C8 0.0132(7) 0.0077(7) 0.0120(7) -0.0002(5) 0.0037(6) -0.0009(5)
C9 0.0135(7) 0.0100(7) 0.0186(8) 0.0001(5) -0.0001(6) -0.0010(6)
C10 0.0132(7) 0.0095(7) 0.0205(8) 0.0013(5) -0.0006(6) 0.0006(6)
C11 0.0111(6) 0.0084(6) 0.0143(7) 0.0001(5) 0.0018(6) -0.0010(6)
C12 0.0100(6) 0.0097(7) 0.0152(7) -0.0013(5) 0.0019(5) -0.0015(6)
C13 0.0086(6) 0.0111(7) 0.0100(7) -0.0006(5) 0.0019(5) 0.0004(5)
C14 0.0113(7) 0.0088(7) 0.0151(7) 0.0003(5) 0.0015(6) 0.0003(6)
C15 0.0113(7) 0.0082(6) 0.0141(7) 0.0000(5) 0.0011(6) -0.0001(6)
C16 0.0100(6) 0.0099(7) 0.0148(7) -0.0002(5) 0.0027(5) 0.0027(6)
C17 0.0102(6) 0.0097(7) 0.0153(7) 0.0004(5) 0.0023(6) 0.0027(6)
C18 0.0084(6) 0.0112(7) 0.0106(7) -0.0001(5) 0.0020(5) 0.0000(6)
C19 0.0107(6) 0.0103(7) 0.0127(7) -0.0008(5) 0.0029(5) 0.0003(6)
C20 0.0113(6) 0.0101(7) 0.0131(7) 0.0005(5) 0.0029(6) 0.0011(6)

loop_
_atom_type_symbol
_atom_type_description
_atom_type_scat_dispersion_real
_atom_type_scat_dispersion_imag
_atom_type_scat_source
C C 0.0033 0.0016 'International Tables Vol C Tables 4.2.6.8 and 6.1.1.4'
H H 0.0000 0.0000 'International Tables Vol C Tables 4.2.6.8 and 6.1.1.4'
N N 0.0061 0.0033 'International Tables Vol C Tables 4.2.6.8 and 6.1.1.4'
O O 0.0106 0.0060 'International Tables Vol C Tables 4.2.6.8 and 6.1.1.4'
Pr Pr -0.2180 2.8214 'International Tables Vol C Tables 4.2.6.8 and 6.1.1.4'

loop_
_geom_angle_atom_site_label_1
_geom_angle_atom_site_label_2
_geom_angle_atom_site_label_3
_geom_angle_site_symmetry_1
_geom_angle_site_symmetry_3
_geom_angle
O4 Pr1 O3 8_455 . 106.95(4)
O4 Pr1 O2 8_455 . 68.60(4)
O3 Pr1 O2 . . 75.79(4)
O4 Pr1 O1 8_455 1_545 73.85(4)
O3 Pr1 O1 . 1_545 69.44(4)
O2 Pr1 O1 . 1_545 117.22(4)
O4 Pr1 O5 8_455 . 154.35(4)
O3 Pr1 O5 . . 66.68(4)
O2 Pr1 O5 . . 85.82(5)
O1 Pr1 O5 1_545 . 122.36(4)
O4 Pr1 O8 8_455 . 133.11(4)
O3 Pr1 O8 . . 82.56(4)
O2 Pr1 O8 . . 153.82(4)
O1 Pr1 O8 1_545 . 66.88(4)
O5 Pr1 O8 . . 72.05(5)
O4 Pr1 O11 8_455 . 69.62(4)
O3 Pr1 O11 . . 166.61(4)
O2 Pr1 O11 . . 91.05(4)
O1 Pr1 O11 1_545 . 120.17(4)
O5 Pr1 O11 . . 110.48(4)
O8 Pr1 O11 . . 109.43(4)
O4 Pr1 O12 8_455 . 69.86(4)
O3 Pr1 O12 . . 143.04(4)
O2 Pr1 O12 . . 130.35(4)
O1 Pr1 O12 1_545 . 74.59(4)
O5 Pr1 O12 . . 130.84(4)
O8 Pr1 O12 . . 75.74(4)
O11 Pr1 O12 . . 49.12(4)
O4 Pr1 O9 8_455 . 130.11(4)
O3 Pr1 O9 . . 120.78(4)
O2 Pr1 O9 . . 134.05(4)
O1 Pr1 O9 1_545 . 108.67(4)
O5 Pr1 O9 . . 67.21(4)
O8 Pr1 O9 . . 49.00(4)
O11 Pr1 O9 . . 66.91(4)
O12 Pr1 O9 . . 63.63(4)
O4 Pr1 O6 8_455 . 115.98(4)
O3 Pr1 O6 . . 106.61(4)
O2 Pr1 O6 . . 69.19(4)
O1 Pr1 O6 1_545 . 170.15(4)
O5 Pr1 O6 . . 48.87(5)
O8 Pr1 O6 . . 103.98(4)
O11 Pr1 O6 . . 65.42(4)
O12 Pr1 O6 . . 107.45(4)
O9 Pr1 O6 . . 65.03(4)
O4 Pr1 N5 8_455 . 139.09(4)
O3 Pr1 N5 . . 88.34(4)
O2 Pr1 N5 . . 79.39(4)
O1 Pr1 N5 1_545 . 146.01(4)
O5 Pr1 N5 . . 24.63(5)
O8 Pr1 N5 . . 85.53(5)
O11 Pr1 N5 . . 86.73(5)
O12 Pr1 N5 . . 118.82(4)
O9 Pr1 N5 . . 60.42(4)
O6 Pr1 N5 . . 24.63(5)
N1 O1 Pr1 . 1_565 132.45(9)
N2 O2 Pr1 . . 129.47(9)
N3 O3 Pr1 . . 129.16(9)
N4 O4 Pr1 . 8_556 134.06(10)
N5 O5 Pr1 . . 97.56(10)
N5 O6 Pr1 . . 94.43(10)
N6 O8 Pr1 . . 97.84(9)
N6 O9 Pr1 . . 96.25(9)
N7 O11 Pr1 . . 97.00(9)
N7 O12 Pr1 . . 96.18(9)
O1 N1 C5 . . 119.07(13)
O1 N1 C1 . . 120.46(13)
C5 N1 C1 . . 120.42(14)
O2 N2 C10 . . 120.08(13)
O2 N2 C6 . . 119.67(13)
C10 N2 C6 . . 120.20(14)
O3 N3 C15 . . 119.46(13)
O3 N3 C11 . . 119.65(13)
C15 N3 C11 . . 120.82(13)
O4 N4 C20 . . 120.28(13)
O4 N4 C16 . . 118.73(13)
C20 N4 C16 . . 120.89(14)
O7 N5 O6 . . 121.81(18)
O7 N5 O5 . . 120.86(18)
O6 N5 O5 . . 117.33(15)
O7 N5 Pr1 . . 168.42(12)
O6 N5 Pr1 . . 60.94(9)
O5 N5 Pr1 . . 57.81(8)
O10 N6 O9 . . 122.44(15)
O10 N6 O8 . . 121.27(14)
O9 N6 O8 . . 116.28(14)
O13 N7 O11 . . 121.44(14)
O13 N7 O12 . . 120.85(14)
O11 N7 O12 . . 117.70(13)
N1 C1 C2 . . 120.45(14)
N1 C1 H1 . . 119.8
C2 C1 H1 . . 119.8
C1 C2 C3 . . 120.60(15)
C1 C2 H2 . . 119.7
C3 C2 H2 . . 119.7
C4 C3 C2 . . 117.20(14)
C4 C3 C8 . . 120.55(14)
C2 C3 C8 . . 122.25(14)
C5 C4 C3 . . 120.50(14)
C5 C4 H4 . . 119.8
C3 C4 H4 . . 119.8
N1 C5 C4 . . 120.79(15)
N1 C5 H5 . . 119.6
C4 C5 H5 . . 119.6
N2 C6 C7 . . 120.78(15)
N2 C6 H6 . . 119.6
C7 C6 H6 . . 119.6
C6 C7 C8 . . 120.43(15)
C6 C7 H7 . . 119.8
C8 C7 H7 . . 119.8
C9 C8 C7 . . 117.22(14)
C9 C8 C3 . . 121.62(14)
C7 C8 C3 . . 121.16(14)
C10 C9 C8 . . 120.43(15)
C10 C9 H9 . . 119.8
C8 C9 H9 . . 119.8
N2 C10 C9 . . 120.93(15)
N2 C10 H10 . . 119.5
C9 C10 H10 . . 119.5
N3 C11 C12 . . 120.32(14)
N3 C11 H11 . . 119.8
C12 C11 H11 . . 119.8
C11 C12 C13 . . 120.37(14)
C11 C12 H12 . . 119.8
C13 C12 H12 . . 119.8
C14 C13 C12 . . 117.30(14)
C14 C13 C18 . . 120.64(14)
C12 C13 C18 . . 122.05(14)
C15 C14 C13 . . 121.05(15)
C15 C14 H14 . . 119.5
C13 C14 H14 . . 119.5
N3 C15 C14 . . 120.09(14)
N3 C15 H15 . . 120.0
C14 C15 H15 . . 120.0
N4 C16 C17 . . 120.31(14)
N4 C16 H16 . . 119.8
C17 C16 H16 . . 119.8
C16 C17 C18 . . 120.61(15)
C16 C17 H17 . . 119.7
C18 C17 H17 . . 119.7
C17 C18 C19 . . 117.47(14)
C17 C18 C13 . . 120.49(14)
C19 C18 C13 . . 122.02(14)
C20 C19 C18 . . 120.40(15)
C20 C19 H19 . . 119.8
C18 C19 H19 . . 119.8
N4 C20 C19 . . 120.27(15)
N4 C20 H20 . . 119.9
C19 C20 H20 . . 119.9

loop_
_geom_bond_atom_site_label_1
_geom_bond_atom_site_label_2
_geom_bond_site_symmetry_2
_geom_bond_distance
Pr1 O4 8_455 2.4554(12)
Pr1 O3 . 2.4558(11)
Pr1 O2 . 2.5009(12)
Pr1 O1 1_545 2.5360(12)
Pr1 O5 . 2.5750(13)
Pr1 O8 . 2.5832(13)
Pr1 O11 . 2.6036(12)
Pr1 O12 . 2.6147(12)
Pr1 O9 . 2.6242(13)
Pr1 O6 . 2.6443(14)
O1 N1 . 1.3261(17)
O1 Pr1 1_565 2.5360(12)
O2 N2 . 1.3337(17)
O3 N3 . 1.3261(16)
O4 N4 . 1.3300(17)
O4 Pr1 8_556 2.4554(12)
O5 N5 . 1.268(2)
O6 N5 . 1.261(2)
O7 N5 . 1.233(2)
O8 N6 . 1.2782(19)
O9 N6 . 1.2646(18)
O10 N6 . 1.2229(18)
O11 N7 . 1.2620(18)
O12 N7 . 1.2722(18)
O13 N7 . 1.2319(18)
N1 C5 . 1.352(2)
N1 C1 . 1.355(2)
N2 C10 . 1.348(2)
N2 C6 . 1.351(2)
N3 C15 . 1.352(2)
N3 C11 . 1.353(2)
N4 C20 . 1.349(2)
N4 C16 . 1.353(2)
C1 C2 . 1.380(2)
C1 H1 . 0.9500
C2 C3 . 1.400(2)
C2 H2 . 0.9500
C3 C4 . 1.399(2)
C3 C8 . 1.479(2)
C4 C5 . 1.377(2)
C4 H4 . 0.9500
C5 H5 . 0.9500
C6 C7 . 1.376(2)
C6 H6 . 0.9500
C7 C8 . 1.401(2)
C7 H7 . 0.9500
C8 C9 . 1.393(2)
C9 C10 . 1.379(2)
C9 H9 . 0.9500
C10 H10 . 0.9500
C11 C12 . 1.381(2)
C11 H11 . 0.9500
C12 C13 . 1.397(2)
C12 H12 . 0.9500
C13 C14 . 1.392(2)
C13 C18 . 1.472(2)
C14 C15 . 1.375(2)
C14 H14 . 0.9500
C15 H15 . 0.9500
C16 C17 . 1.373(2)
C16 H16 . 0.9500
C17 C18 . 1.393(2)
C17 H17 . 0.9500
C18 C19 . 1.399(2)
C19 C20 . 1.377(2)
C19 H19 . 0.9500
C20 H20 . 0.9500

loop_
_geom_hbond_atom_site_label_D
_geom_hbond_atom_site_label_H
_geom_hbond_atom_site_label_A
_geom_hbond_site_symmetry_A
_geom_hbond_distance_DH
_geom_hbond_distance_HA
_geom_hbond_distance_DA
_geom_hbond_angle_DHA
C1 H1 O5 4_556 0.95 2.59 3.331(2) 135.0
C4 H4 O13 5_566 0.95 2.36 3.200(2) 147.0
C5 H5 O4 8_465 0.95 2.37 3.168(2) 141.3
C9 H9 O9 6_566 0.95 2.61 3.204(2) 120.9
C9 H9 O10 4_556 0.95 2.58 3.468(2) 155.8
C10 H10 O3 . 0.95 2.31 3.115(2) 142.6
C10 H10 O7 6_566 0.95 2.60 3.277(3) 128.7
C11 H11 O10 4_556 0.95 2.50 3.239(2) 134.8
C14 H14 O7 4_546 0.95 2.22 3.002(2) 139.0
C15 H15 O1 1_545 0.95 2.31 3.0924(19) 139.8
C16 H16 O13 4_556 0.95 2.56 3.154(2) 121.1
C17 H17 O12 4_556 0.95 2.36 3.288(2) 164.4
C20 H20 O2 8_556 0.95 2.62 3.307(2) 130.0
